data_4508532
loop_
_publ_author_name
'Rodr\'iguez-Molina, Braulio'
'Ochoa, Ma. Eugenia'
'Romero, Margarita'
'Khan, Saeed I.'
'Farf\'an, Norberto'
'Santillan, Rosa'
'Garcia-Garibay, Miguel A.'

_publ_section_title
;
 Conformational Polymorphism and Isomorphism of Molecular Rotors with
 Fluoroaromatic Rotators and Mestranol Stators
;
_journal_issue 11
_journal_name_full 'Crystal Growth &amp; Design'
_journal_page_first 5107
_journal_paper_doi 10.1021/cg4012873
_journal_volume 13
_journal_year 2013
_chemical_absolute_configuration unk
_chemical_formula_moiety 'C48 H53 F O4'
_chemical_formula_sum 'C48 H53 F O4'
_chemical_formula_weight 712.90
_chemical_name_common 'compound 2'
_chemical_name_systematic
; 
 2,5-bis[3-methoxy-estra-1,3,5-(10)-trien-17?-ethynyl]-fluorobenzene 
;
_space_group_crystal_system trigonal
_space_group_IT_number 145
_space_group_name_Hall 'P 32'
_space_group_name_H-M_alt 'P 32'
_symmetry_space_group_name_Hall 'P 32'
_symmetry_space_group_name_H-M 'P 32'
_atom_sites_solution_hydrogens mixed
_audit_creation_method SHELXL-2013
_cell_angle_alpha 90
_cell_angle_beta 90
_cell_angle_gamma 120
_cell_formula_units_Z 3
_cell_length_a 14.832(3)
_cell_length_b 14.832(3)
_cell_length_c 14.751(3)
_cell_measurement_reflns_used 9978
_cell_measurement_temperature 100(2)
_cell_measurement_theta_max 28.12
_cell_measurement_theta_min 3.90
_cell_volume 2810.3(10)
_computing_cell_refinement 'Bruker SAINT'
_computing_data_collection 'Bruker APEX2'
_computing_data_reduction 'Bruker SAINT'
_computing_molecular_graphics 'Bruker SHELXTL'
_computing_publication_material 'Bruker SHELXTL'
_computing_structure_refinement 'SHELXL-2013 (Sheldrick, 2013)'
_computing_structure_solution 'SHELXS-97 (Sheldrick, 2008)'
_diffrn_ambient_temperature 100(2)
_diffrn_measured_fraction_theta_full 0.996
_diffrn_measured_fraction_theta_max 0.997
_diffrn_measurement_device_type 'Bruker APEX-II CCD'
_diffrn_measurement_method '\f and \w scans'
_diffrn_radiation_type MoK\a
_diffrn_radiation_wavelength 0.71073
_diffrn_reflns_av_R_equivalents 0.0477
_diffrn_reflns_av_unetI/netI 0.0491
_diffrn_reflns_Laue_measured_fraction_full 0.996
_diffrn_reflns_Laue_measured_fraction_max 0.997
_diffrn_reflns_limit_h_max 19
_diffrn_reflns_limit_h_min -19
_diffrn_reflns_limit_k_max 19
_diffrn_reflns_limit_k_min -19
_diffrn_reflns_limit_l_max 19
_diffrn_reflns_limit_l_min -19
_diffrn_reflns_number 32679
_diffrn_reflns_point_group_measured_fraction_full 0.995
_diffrn_reflns_point_group_measured_fraction_max 0.991
_diffrn_reflns_theta_full 25.000
_diffrn_reflns_theta_max 28.223
_diffrn_reflns_theta_min 3.896
_exptl_absorpt_coefficient_mu 0.082
_exptl_absorpt_correction_T_max 0.74
_exptl_absorpt_correction_T_min 0.55
_exptl_absorpt_correction_type multi-scan
_exptl_absorpt_process_details 'Sadabs (Bruker)'
_exptl_crystal_colour colorless
_exptl_crystal_density_diffrn 1.264
_exptl_crystal_description rod
_exptl_crystal_F_000 1146
_exptl_crystal_size_max 0.400
_exptl_crystal_size_mid 0.200
_exptl_crystal_size_min 0.200
_refine_diff_density_max 0.211
_refine_diff_density_min -0.191
_refine_diff_density_rms 0.042
_refine_ls_abs_structure_details
; 
 Flack x determined using 2849 quotients [(I+)-(I-)]/[(I+)+(I-)] 
 (Parsons and Flack (2004), Acta Cryst. A60, s61). 
;
_refine_ls_extinction_method none
_refine_ls_goodness_of_fit_ref 1.071
_refine_ls_hydrogen_treatment mixed
_refine_ls_matrix_type full
_refine_ls_number_parameters 552
_refine_ls_number_reflns 9165
_refine_ls_number_restraints 140
_refine_ls_restrained_S_all 1.099
_refine_ls_R_factor_all 0.0820
_refine_ls_R_factor_gt 0.0560
_refine_ls_shift/su_max 0.000
_refine_ls_shift/su_mean 0.000
_refine_ls_structure_factor_coef Fsqd
_refine_ls_weighting_details 'w=1/[\s^2^(Fo^2^)+(0.0297P)^2^+1.4094P] where P=(Fo^2^+2Fc^2^)/3'
_refine_ls_weighting_scheme calc
_refine_ls_wR_factor_gt 0.1174
_refine_ls_wR_factor_ref 0.1287
_reflns_Friedel_coverage 0.988
_reflns_Friedel_fraction_full 0.993
_reflns_Friedel_fraction_max 0.985
_reflns_number_gt 6883
_reflns_number_total 9165
_reflns_threshold_expression 'I > 2\s(I)'
_cod_data_source_file cg4012873_si_002.cif
_cod_data_source_block gg1318s
_cod_original_cell_volume 2810.2(11)
_cod_database_code 4508532
_shelx_space_group_comment
; 
The symmetry employed for this shelxl refinement is uniquely defined 
by the following loop, which should always be used as a source of 
symmetry information in preference to the above space-group names. 
They are only intended as comments. 
;
_shelx_estimated_absorpt_t_min 0.968
_shelx_estimated_absorpt_t_max 0.984
_shelxl_version_number 2013-3

loop_
_space_group_symop_operation_xyz
'x, y, z'
'-y, x-y, z+2/3'
'-x+y, -x, z+1/3'

loop_
_atom_site_label
_atom_site_type_symbol
_atom_site_fract_x
_atom_site_fract_y
_atom_site_fract_z
_atom_site_U_iso_or_equiv
_atom_site_adp_type
_atom_site_occupancy
_atom_site_site_symmetry_order
_atom_site_calc_flag
_atom_site_refinement_flags_posn
_atom_site_refinement_flags_adp
_atom_site_refinement_flags_occupancy
_atom_site_disorder_assembly
_atom_site_disorder_group
O1 O -0.1046(2) 0.3074(2) 0.0324(2) 0.0500(7) Uani 1 1 d . . . . .
H1 H -0.0646 0.2848 0.0464 0.060 Uiso 1 1 calc R U . . .
O2 O -0.0674(3) 0.5276(3) 0.7603(2) 0.0651(9) Uani 1 1 d . . . . .
O3 O 0.7784(2) 1.0163(2) 0.10869(18) 0.0411(6) Uani 1 1 d . . . . .
H3 H 0.7256 1.0223 0.1006 0.062 Uiso 1 1 calc R U . . .
O4 O 0.7672(3) 0.8731(2) 0.84232(19) 0.0560(8) Uani 1 1 d . . . . .
C1 C 0.6417(3) 0.8512(3) 0.1515(2) 0.0394(9) Uani 1 1 d . . . . .
C2 C 0.5520(3) 0.7936(4) 0.1354(3) 0.0455(10) Uani 1 1 d . . . . .
C3 C 0.4413(3) 0.7281(3) 0.1181(3) 0.0471(10) Uani 1 1 d D U . . .
C4 C 0.3989(6) 0.6558(6) 0.0560(6) 0.056(2) Uani 0.58 1 d D U P A 1
H4 H 0.4447 0.6477 0.0162 0.068 Uiso 0.18 1 calc R U P A 1
C5 C 0.2951(6) 0.5911(6) 0.0435(6) 0.063(2) Uani 0.58 1 d D U P A 1
H5 H 0.2719 0.5367 0.0001 0.076 Uiso 0.53 1 calc R U P A 1
C7 C 0.2607(6) 0.6799(6) 0.1585(5) 0.0486(17) Uani 0.58 1 d D U P A 1
H7 H 0.2119 0.6872 0.1949 0.058 Uiso 0.5 1 calc R U P A 1
C8 C 0.3670(5) 0.7444(7) 0.1711(5) 0.0503(18) Uani 0.58 1 d D U P A 1
H8 H 0.3917 0.7994 0.2141 0.060 Uiso 0.53 1 calc R U P A 1
C4A C 0.3964(7) 0.7560(8) 0.0550(6) 0.047(2) Uani 0.42 1 d D U P A 2
H4A H 0.4364 0.8157 0.0185 0.057 Uiso 0.36 1 calc R U P A 2
C5A C 0.2907(8) 0.6964(8) 0.0440(7) 0.050(2) Uani 0.42 1 d D U P A 2
H5A H 0.2583 0.7201 0.0022 0.060 Uiso 0.19 1 calc R U P A 2
C7A C 0.2822(8) 0.5659(9) 0.1383(9) 0.065(3) Uani 0.42 1 d D U P A 2
H7A H 0.240(10) 0.514(6) 0.187(7) 0.078 Uiso 0.36 1 d D U P B 2
C8A C 0.3884(8) 0.6246(9) 0.1534(8) 0.066(3) Uani 0.42 1 d D U P A 2
H8A H 0.4245 0.5971 0.1860 0.079 Uiso 0.35 1 calc R U P A 2
F1 F 0.4656(5) 0.6430(6) 0.0087(5) 0.069(2) Uani 0.4 1 d D . P C 3
F1C F 0.269(4) 0.560(4) -0.043(2) 0.061(4) Uiso 0.05 1 d D U P D 3
F1A F 0.193(2) 0.682(3) 0.210(2) 0.061(4) Uiso 0.08 1 d D U P E 3
F1B F 0.391(4) 0.834(3) 0.208(3) 0.061(4) Uiso 0.05 1 d D U P F 3
F2B F 0.459(3) 0.839(3) 0.009(3) 0.061(4) Uiso 0.06 1 d D U P G 4
F2 F 0.2479(8) 0.7405(8) 0.0029(8) 0.052(3) Uani 0.23 1 d D . P H 4
F2A F 0.225(3) 0.474(2) 0.170(3) 0.061(4) Uiso 0.06 1 d D U P I 4
F2C F 0.417(3) 0.622(3) 0.2368(17) 0.061(4) Uiso 0.07 1 d D U P J 4
C6 C 0.2269(3) 0.6027(3) 0.0901(3) 0.0489(10) Uani 1 1 d D U . . .
C9 C 0.1162(3) 0.5350(3) 0.0801(3) 0.0496(10) Uani 1 1 d . . . . .
C10 C 0.0239(3) 0.4740(3) 0.0822(3) 0.0439(9) Uani 1 1 d . . . . .
C11 C -0.0863(3) 0.3915(3) 0.0916(3) 0.0403(9) Uani 1 1 d . . . . .
C12 C -0.1631(3) 0.4297(3) 0.0654(3) 0.0480(10) Uani 1 1 d . . . . .
H12A H -0.2252 0.3734 0.0348 0.058 Uiso 1 1 calc R U . . .
H12B H -0.1291 0.4900 0.0238 0.058 Uiso 1 1 calc R U . . .
C13 C -0.1951(3) 0.4617(3) 0.1549(3) 0.0488(10) Uani 1 1 d . . . . .
H13A H -0.1821 0.5339 0.1511 0.059 Uiso 1 1 calc R U . . .
H13B H -0.2697 0.4142 0.1685 0.059 Uiso 1 1 calc R U . . .
C14 C -0.1258(3) 0.4527(3) 0.2271(3) 0.0419(9) Uani 1 1 d . . . . .
H14 H -0.0558 0.5167 0.2215 0.050 Uiso 1 1 calc R U . . .
C15 C -0.1128(3) 0.3611(3) 0.1938(3) 0.0393(9) Uani 1 1 d . . . . .
C16 C -0.0287(3) 0.3563(3) 0.2511(3) 0.0406(9) Uani 1 1 d . . . . .
H16A H 0.0398 0.4181 0.2379 0.049 Uiso 1 1 calc R U . . .
H16B H -0.0252 0.2936 0.2343 0.049 Uiso 1 1 calc R U . . .
C17 C -0.0517(3) 0.3530(3) 0.3531(3) 0.0436(9) Uani 1 1 d . . . . .
H17A H -0.1152 0.2863 0.3677 0.052 Uiso 1 1 calc R U . . .
H17B H 0.0069 0.3560 0.3878 0.052 Uiso 1 1 calc R U . . .
C18 C -0.0672(3) 0.4437(3) 0.3818(3) 0.0437(9) Uani 1 1 d . . . . .
H18 H -0.0021 0.5084 0.3633 0.052 Uiso 1 1 calc R U . . .
C19 C -0.1560(3) 0.4438(3) 0.3269(3) 0.0408(9) Uani 1 1 d . . . . .
H19 H -0.2210 0.3754 0.3365 0.049 Uiso 1 1 calc R U . . .
C20 C -0.1753(3) 0.5304(3) 0.3600(3) 0.0478(10) Uani 1 1 d . . . . .
H20A H -0.1110 0.5986 0.3523 0.057 Uiso 1 1 calc R U . . .
H20B H -0.2307 0.5308 0.3228 0.057 Uiso 1 1 calc R U . . .
C21 C -0.2076(3) 0.5152(3) 0.4591(3) 0.0509(11) Uani 1 1 d . . . . .
H21A H -0.2794 0.4556 0.4641 0.061 Uiso 1 1 calc R U . . .
H21B H -0.2083 0.5780 0.4808 0.061 Uiso 1 1 calc R U . . .
C22 C -0.1363(3) 0.4954(3) 0.5205(3) 0.0454(10) Uani 1 1 d . . . . .
C23 C -0.0772(3) 0.4536(3) 0.4845(3) 0.0458(10) Uani 1 1 d . . . . .
C24 C -0.0200(4) 0.4295(4) 0.5455(3) 0.0543(12) Uani 1 1 d . . . . .
H24 H 0.0178 0.3982 0.5229 0.065 Uiso 1 1 calc R U . . .
C25 C -0.0164(4) 0.4497(4) 0.6382(3) 0.0579(12) Uani 1 1 d . . . . .
H25 H 0.0221 0.4313 0.6782 0.069 Uiso 1 1 calc R U . . .
C26 C -0.0706(4) 0.4973(4) 0.6708(3) 0.0515(11) Uani 1 1 d . . . . .
C27 C -0.1325(3) 0.5165(3) 0.6116(3) 0.0498(11) Uani 1 1 d . . . . .
H27 H -0.1729 0.5448 0.6348 0.060 Uiso 1 1 calc R U . . .
C28 C -0.0257(4) 0.4873(4) 0.8248(3) 0.0613(13) Uani 1 1 d . . . . .
H28A H -0.0645 0.4111 0.8223 0.092 Uiso 1 1 calc R U . . .
H28B H -0.0316 0.5104 0.8856 0.092 Uiso 1 1 calc R U . . .
H28C H 0.0477 0.5126 0.8109 0.092 Uiso 1 1 calc R U . . .
C29 C 0.7521(3) 0.9292(3) 0.1672(2) 0.0349(8) Uani 1 1 d . . . . .
C30 C 0.8246(3) 0.8845(3) 0.1451(3) 0.0421(9) Uani 1 1 d . . . . .
H30A H 0.7912 0.8274 0.1003 0.050 Uiso 1 1 calc R U . . .
H30B H 0.8914 0.9396 0.1196 0.050 Uiso 1 1 calc R U . . .
C31 C 0.8438(4) 0.8431(4) 0.2353(3) 0.0451(10) Uani 1 1 d . . . . .
H31A H 0.8213 0.7682 0.2305 0.054 Uiso 1 1 calc R U . . .
H31B H 0.9184 0.8821 0.2521 0.054 Uiso 1 1 calc R U . . .
C32 C 0.7774(3) 0.8611(3) 0.3052(3) 0.0370(8) Uani 1 1 d . . . . .
H32 H 0.7049 0.8011 0.2994 0.044 Uiso 1 1 calc R U . . .
C33 C 0.7754(3) 0.9572(3) 0.2694(2) 0.0334(8) Uani 1 1 d . . . . .
C34 C 0.6946(3) 0.9711(3) 0.3216(2) 0.0404(9) Uani 1 1 d . . . . .
H34A H 0.6242 0.9129 0.3071 0.048 Uiso 1 1 calc R U . . .
H34B H 0.6980 1.0367 0.3023 0.048 Uiso 1 1 calc R U . . .
C35 C 0.7125(4) 0.9743(3) 0.4250(2) 0.0406(9) Uani 1 1 d . . . . .
H35A H 0.7776 1.0391 0.4406 0.049 Uiso 1 1 calc R U . . .
H35B H 0.6544 0.9756 0.4567 0.049 Uiso 1 1 calc R U . . .
C36 C 0.7203(3) 0.8801(3) 0.4583(3) 0.0374(8) Uani 1 1 d . . . . .
H36 H 0.6526 0.8167 0.4430 0.045 Uiso 1 1 calc R U . . .
C37 C 0.8048(3) 0.8711(3) 0.4062(3) 0.0358(8) Uani 1 1 d . . . . .
H37 H 0.8724 0.9372 0.4151 0.043 Uiso 1 1 calc R U . . .
C38 C 0.8161(3) 0.7815(3) 0.4449(3) 0.0418(9) Uani 1 1 d . . . . .
H38A H 0.8652 0.7706 0.4073 0.050 Uiso 1 1 calc R U . . .
H38B H 0.7478 0.7164 0.4445 0.050 Uiso 1 1 calc R U . . .
C39 C 0.8573(3) 0.8088(3) 0.5424(3) 0.0426(9) Uani 1 1 d . . . . .
H39A H 0.8542 0.7469 0.5708 0.051 Uiso 1 1 calc R U . . .
H39B H 0.9312 0.8646 0.5406 0.051 Uiso 1 1 calc R U . . .
C40 C 0.7971(3) 0.8445(3) 0.6003(3) 0.0385(8) Uani 1 1 d . . . . .
C41 C 0.7334(3) 0.8785(3) 0.5612(3) 0.0372(8) Uani 1 1 d . . . . .
C42 C 0.6787(3) 0.9083(3) 0.6190(3) 0.0431(9) Uani 1 1 d . . . . .
H42 H 0.6343 0.9303 0.5931 0.052 Uiso 1 1 calc R U . . .
C43 C 0.6862(4) 0.9072(3) 0.7133(3) 0.0474(10) Uani 1 1 d . . . . .
H43 H 0.6473 0.9275 0.7506 0.057 Uiso 1 1 calc R U . . .
C44 C 0.7518(4) 0.8758(3) 0.7514(3) 0.0442(10) Uani 1 1 d . . . . .
C45 C 0.8067(3) 0.8445(3) 0.6941(3) 0.0440(10) Uani 1 1 d . . . . .
H45 H 0.8515 0.8229 0.7200 0.053 Uiso 1 1 calc R U . . .
C46 C 0.7038(5) 0.8942(5) 0.9027(3) 0.0778(18) Uani 1 1 d . . . . .
H46A H 0.7289 0.9691 0.9033 0.117 Uiso 1 1 calc R U . . .
H46B H 0.7080 0.8711 0.9640 0.117 Uiso 1 1 calc R U . . .
H46C H 0.6314 0.8567 0.8819 0.117 Uiso 1 1 calc R U . . .
C47 C 0.8829(3) 1.0572(3) 0.2768(3) 0.0459(10) Uani 1 1 d . . . . .
H47A H 0.8818 1.1134 0.2427 0.069 Uiso 1 1 calc R U . . .
H47B H 0.9365 1.0442 0.2517 0.069 Uiso 1 1 calc R U . . .
H47C H 0.8984 1.0774 0.3406 0.069 Uiso 1 1 calc R U . . .
C48 C -0.2141(3) 0.2568(3) 0.1988(3) 0.0480(10) Uani 1 1 d . . . . .
H48A H -0.2036 0.2023 0.1720 0.072 Uiso 1 1 calc R U . . .
H48B H -0.2686 0.2616 0.1652 0.072 Uiso 1 1 calc R U . . .
H48C H -0.2353 0.2397 0.2623 0.072 Uiso 1 1 calc R U . . .

loop_
_atom_site_aniso_label
_atom_site_aniso_U_11
_atom_site_aniso_U_22
_atom_site_aniso_U_33
_atom_site_aniso_U_23
_atom_site_aniso_U_13
_atom_site_aniso_U_12
O1 0.0436(17) 0.0457(17) 0.0598(19) -0.0076(14) -0.0118(14) 0.0216(14)
O2 0.075(2) 0.070(2) 0.057(2) -0.0117(17) 0.0095(17) 0.042(2)
O3 0.0415(15) 0.0408(15) 0.0374(14) 0.0014(12) -0.0014(12) 0.0179(13)
O4 0.084(2) 0.0535(18) 0.0330(15) -0.0004(13) -0.0093(15) 0.0367(18)
C1 0.045(2) 0.042(2) 0.0269(19) -0.0052(16) -0.0004(16) 0.0184(19)
C2 0.042(2) 0.053(2) 0.0279(18) -0.0029(17) -0.0017(16) 0.013(2)
C3 0.040(2) 0.051(2) 0.0326(19) 0.0038(17) -0.0045(16) 0.0097(19)
C4 0.042(4) 0.056(4) 0.067(5) -0.021(4) -0.009(3) 0.022(4)
C5 0.038(4) 0.052(5) 0.095(7) -0.035(4) -0.018(4) 0.018(3)
C7 0.040(4) 0.060(4) 0.041(4) 0.006(3) 0.000(3) 0.021(3)
C8 0.040(4) 0.063(5) 0.037(4) -0.004(3) -0.004(3) 0.018(3)
C4A 0.046(5) 0.051(5) 0.036(5) 0.001(4) 0.005(4) 0.017(4)
C5A 0.054(5) 0.057(6) 0.039(5) 0.011(4) 0.007(4) 0.027(5)
C7A 0.052(6) 0.047(6) 0.071(7) 0.021(5) -0.009(5) 0.007(5)
C8A 0.053(6) 0.064(6) 0.062(7) 0.013(5) -0.020(5) 0.015(5)
F1 0.035(3) 0.076(5) 0.101(6) -0.050(4) -0.018(3) 0.030(3)
F2 0.044(6) 0.056(6) 0.061(7) 0.014(5) -0.003(5) 0.028(5)
C6 0.038(2) 0.039(2) 0.060(3) 0.0067(18) -0.0069(19) 0.0123(18)
C9 0.043(2) 0.047(2) 0.059(3) -0.001(2) -0.007(2) 0.023(2)
C10 0.042(2) 0.041(2) 0.049(2) 0.0046(18) -0.0045(18) 0.0214(19)
C11 0.036(2) 0.035(2) 0.048(2) -0.0034(17) -0.0094(17) 0.0162(17)
C12 0.039(2) 0.048(2) 0.056(3) 0.003(2) -0.0089(19) 0.020(2)
C13 0.042(2) 0.040(2) 0.067(3) 0.003(2) -0.008(2) 0.0215(19)
C14 0.037(2) 0.033(2) 0.055(2) -0.0012(17) -0.0054(18) 0.0168(17)
C15 0.035(2) 0.036(2) 0.049(2) 0.0013(17) -0.0027(17) 0.0190(17)
C16 0.039(2) 0.038(2) 0.050(2) -0.0019(17) -0.0016(18) 0.0229(18)
C17 0.043(2) 0.046(2) 0.048(2) -0.0042(18) -0.0030(18) 0.027(2)
C18 0.041(2) 0.040(2) 0.056(3) -0.0040(18) -0.0037(19) 0.0243(19)
C19 0.036(2) 0.033(2) 0.054(2) 0.0008(17) -0.0004(18) 0.0169(17)
C20 0.040(2) 0.042(2) 0.065(3) 0.003(2) 0.004(2) 0.023(2)
C21 0.043(2) 0.038(2) 0.075(3) 0.000(2) 0.006(2) 0.023(2)
C22 0.038(2) 0.037(2) 0.058(3) -0.0031(19) 0.0067(19) 0.0162(18)
C23 0.040(2) 0.046(2) 0.053(3) -0.0099(19) 0.0013(18) 0.0222(19)
C24 0.050(3) 0.065(3) 0.057(3) -0.021(2) -0.007(2) 0.036(2)
C25 0.053(3) 0.064(3) 0.062(3) -0.017(2) -0.007(2) 0.033(3)
C26 0.050(3) 0.049(3) 0.053(3) -0.010(2) 0.005(2) 0.023(2)
C27 0.046(2) 0.045(2) 0.060(3) 0.000(2) 0.015(2) 0.023(2)
C28 0.073(3) 0.056(3) 0.052(3) -0.003(2) 0.014(3) 0.030(3)
C29 0.0342(19) 0.039(2) 0.0290(18) -0.0037(15) -0.0001(15) 0.0165(17)
C30 0.040(2) 0.047(2) 0.040(2) -0.0039(18) 0.0050(17) 0.0216(19)
C31 0.049(2) 0.050(2) 0.043(2) -0.0017(18) 0.0039(18) 0.030(2)
C32 0.037(2) 0.033(2) 0.043(2) -0.0015(16) 0.0014(16) 0.0186(17)
C33 0.036(2) 0.0352(19) 0.0285(17) -0.0060(14) -0.0050(15) 0.0174(17)
C34 0.054(2) 0.054(2) 0.0252(17) -0.0046(16) -0.0062(17) 0.036(2)
C35 0.057(2) 0.054(2) 0.0244(18) -0.0052(16) -0.0060(16) 0.038(2)
C36 0.037(2) 0.040(2) 0.038(2) -0.0056(16) -0.0042(16) 0.0204(18)
C37 0.0355(19) 0.0324(19) 0.039(2) -0.0034(15) -0.0026(15) 0.0169(16)
C38 0.043(2) 0.039(2) 0.047(2) -0.0015(17) -0.0005(18) 0.0233(19)
C39 0.044(2) 0.045(2) 0.043(2) 0.0049(17) -0.0024(17) 0.0245(19)
C40 0.039(2) 0.033(2) 0.042(2) 0.0007(16) -0.0038(17) 0.0164(17)
C41 0.038(2) 0.034(2) 0.038(2) 0.0027(16) 0.0015(16) 0.0165(17)
C42 0.052(2) 0.047(2) 0.035(2) 0.0052(17) 0.0016(18) 0.028(2)
C43 0.061(3) 0.047(2) 0.039(2) 0.0038(18) 0.007(2) 0.031(2)
C44 0.062(3) 0.035(2) 0.032(2) 0.0033(16) -0.0034(18) 0.022(2)
C45 0.052(2) 0.039(2) 0.041(2) -0.0001(17) -0.0096(19) 0.0227(19)
C46 0.130(5) 0.095(4) 0.032(2) 0.006(3) 0.008(3) 0.074(4)
C47 0.049(2) 0.036(2) 0.045(2) -0.0035(17) -0.0123(19) 0.0149(19)
C48 0.043(2) 0.034(2) 0.063(3) -0.0010(19) -0.003(2) 0.0163(19)

loop_
_atom_type_symbol
_atom_type_description
_atom_type_scat_dispersion_real
_atom_type_scat_dispersion_imag
_atom_type_scat_source
C C 0.0033 0.0016 'International Tables Vol C Tables 4.2.6.8 and 6.1.1.4'
H H 0.0000 0.0000 'International Tables Vol C Tables 4.2.6.8 and 6.1.1.4'
O O 0.0106 0.0060 'International Tables Vol C Tables 4.2.6.8 and 6.1.1.4'
F F 0.0171 0.0103 'International Tables Vol C Tables 4.2.6.8 and 6.1.1.4'

loop_
_geom_angle_atom_site_label_1
_geom_angle_atom_site_label_2
_geom_angle_atom_site_label_3
_geom_angle
C11 O1 H1 109.5
C26 O2 C28 116.9(4)
C29 O3 H3 109.5
C44 O4 C46 117.7(4)
C2 C1 C29 175.3(5)
C1 C2 C3 176.6(5)
C4A C3 C8A 120.0(7)
C4 C3 C2 126.3(5)
C4A C3 C2 119.4(5)
C8A C3 C2 119.0(6)
C4 C3 C8 114.6(5)
C2 C3 C8 119.1(4)
C3 C4 C5 125.7(7)
C3 C4 H4 117.1
C5 C4 H4 117.1
C6 C5 C4 121.0(7)
C6 C5 H5 119.5
C4 C5 H5 119.5
C8 C7 C6 118.3(7)
C8 C7 H7 120.9
C6 C7 H7 120.9
C7 C8 C3 120.2(7)
C7 C8 H8 119.9
C3 C8 H8 119.9
C3 C4A C5A 118.3(9)
C3 C4A H4A 120.9
C5A C4A H4A 120.9
C4A C5A C6 124.5(8)
C4A C5A H5A 117.7
C6 C5A H5A 117.7
C6 C7A C8A 123.1(9)
C6 C7A H7A 114(7)
C8A C7A H7A 116(9)
C7A C8A C3 117.2(9)
C7A C8A H8A 121.4
C3 C8A H8A 121.4
C7A C6 C5A 113.5(7)
C5 C6 C7 119.9(5)
C5 C6 C9 122.9(5)
C7A C6 C9 118.1(6)
C5A C6 C9 127.4(5)
C7 C6 C9 117.1(5)
C10 C9 C6 172.0(5)
C9 C10 C11 173.2(4)
O1 C11 C10 108.2(3)
O1 C11 C12 108.2(3)
C10 C11 C12 112.5(3)
O1 C11 C15 115.1(3)
C10 C11 C15 110.0(3)
C12 C11 C15 102.7(3)
C11 C12 C13 107.0(3)
C11 C12 H12A 110.3
C13 C12 H12A 110.3
C11 C12 H12B 110.3
C13 C12 H12B 110.3
H12A C12 H12B 108.6
C14 C13 C12 104.1(3)
C14 C13 H13A 110.9
C12 C13 H13A 110.9
C14 C13 H13B 110.9
C12 C13 H13B 110.9
H13A C13 H13B 109.0
C19 C14 C13 119.9(3)
C19 C14 C15 113.0(3)
C13 C14 C15 103.9(3)
C19 C14 H14 106.4
C13 C14 H14 106.4
C15 C14 H14 106.4
C48 C15 C16 109.8(3)
C48 C15 C14 112.5(3)
C16 C15 C14 109.0(3)
C48 C15 C11 108.4(3)
C16 C15 C11 116.8(3)
C14 C15 C11 100.1(3)
C15 C16 C17 111.6(3)
C15 C16 H16A 109.3
C17 C16 H16A 109.3
C15 C16 H16B 109.3
C17 C16 H16B 109.3
H16A C16 H16B 108.0
C18 C17 C16 111.7(3)
C18 C17 H17A 109.3
C16 C17 H17A 109.3
C18 C17 H17B 109.3
C16 C17 H17B 109.3
H17A C17 H17B 107.9
C17 C18 C23 114.8(3)
C17 C18 C19 110.9(3)
C23 C18 C19 113.2(3)
C17 C18 H18 105.7
C23 C18 H18 105.7
C19 C18 H18 105.7
C14 C19 C20 113.9(3)
C14 C19 C18 107.0(3)
C20 C19 C18 110.6(3)
C14 C19 H19 108.4
C20 C19 H19 108.4
C18 C19 H19 108.4
C21 C20 C19 111.0(4)
C21 C20 H20A 109.4
C19 C20 H20A 109.4
C21 C20 H20B 109.4
C19 C20 H20B 109.4
H20A C20 H20B 108.0
C20 C21 C22 113.7(4)
C20 C21 H21A 108.8
C22 C21 H21A 108.8
C20 C21 H21B 108.8
C22 C21 H21B 108.8
H21A C21 H21B 107.7
C27 C22 C23 120.4(4)
C27 C22 C21 119.3(4)
C23 C22 C21 120.3(4)
C24 C23 C22 117.4(4)
C24 C23 C18 120.7(4)
C22 C23 C18 121.6(4)
C25 C24 C23 122.6(4)
C25 C24 H24 118.7
C23 C24 H24 118.7
C26 C25 C24 118.4(5)
C26 C25 H25 120.8
C24 C25 H25 120.8
O2 C26 C25 123.8(4)
O2 C26 C27 116.6(4)
C25 C26 C27 119.5(4)
C22 C27 C26 121.4(4)
C22 C27 H27 119.3
C26 C27 H27 119.3
O2 C28 H28A 109.5
O2 C28 H28B 109.5
H28A C28 H28B 109.5
O2 C28 H28C 109.5
H28A C28 H28C 109.5
H28B C28 H28C 109.5
O3 C29 C1 107.8(3)
O3 C29 C30 108.9(3)
C1 C29 C30 111.4(3)
O3 C29 C33 114.8(3)
C1 C29 C33 111.9(3)
C30 C29 C33 102.0(3)
C31 C30 C29 107.0(3)
C31 C30 H30A 110.3
C29 C30 H30A 110.3
C31 C30 H30B 110.3
C29 C30 H30B 110.3
H30A C30 H30B 108.6
C32 C31 C30 104.3(3)
C32 C31 H31A 110.9
C30 C31 H31A 110.9
C32 C31 H31B 110.9
C30 C31 H31B 110.9
H31A C31 H31B 108.9
C37 C32 C33 111.8(3)
C37 C32 C31 120.4(3)
C33 C32 C31 104.0(3)
C37 C32 H32 106.6
C33 C32 H32 106.6
C31 C32 H32 106.6
C34 C33 C32 109.6(3)
C34 C33 C47 109.8(3)
C32 C33 C47 112.2(3)
C34 C33 C29 116.2(3)
C32 C33 C29 101.0(3)
C47 C33 C29 108.0(3)
C33 C34 C35 111.6(3)
C33 C34 H34A 109.3
C35 C34 H34A 109.3
C33 C34 H34B 109.3
C35 C34 H34B 109.3
H34A C34 H34B 108.0
C36 C35 C34 112.2(3)
C36 C35 H35A 109.2
C34 C35 H35A 109.2
C36 C35 H35B 109.2
C34 C35 H35B 109.2
H35A C35 H35B 107.9
C41 C36 C37 112.4(3)
C41 C36 C35 113.5(3)
C37 C36 C35 110.8(3)
C41 C36 H36 106.6
C37 C36 H36 106.6
C35 C36 H36 106.6
C32 C37 C38 114.7(3)
C32 C37 C36 107.9(3)
C38 C37 C36 109.8(3)
C32 C37 H37 108.1
C38 C37 H37 108.1
C36 C37 H37 108.1
C37 C38 C39 108.8(3)
C37 C38 H38A 109.9
C39 C38 H38A 109.9
C37 C38 H38B 109.9
C39 C38 H38B 109.9
H38A C38 H38B 108.3
C40 C39 C38 113.4(3)
C40 C39 H39A 108.9
C38 C39 H39A 108.9
C40 C39 H39B 108.9
C38 C39 H39B 108.9
H39A C39 H39B 107.7
C45 C40 C41 119.8(4)
C45 C40 C39 119.0(4)
C41 C40 C39 121.2(3)
C42 C41 C40 117.9(4)
C42 C41 C36 120.3(3)
C40 C41 C36 121.8(3)
C41 C42 C43 123.0(4)
C41 C42 H42 118.5
C43 C42 H42 118.5
C44 C43 C42 118.7(4)
C44 C43 H43 120.6
C42 C43 H43 120.6
O4 C44 C43 124.3(4)
O4 C44 C45 116.7(4)
C43 C44 C45 119.0(4)
C40 C45 C44 121.5(4)
C40 C45 H45 119.2
C44 C45 H45 119.2
O4 C46 H46A 109.5
O4 C46 H46B 109.5
H46A C46 H46B 109.5
O4 C46 H46C 109.5
H46A C46 H46C 109.5
H46B C46 H46C 109.5
C33 C47 H47A 109.5
C33 C47 H47B 109.5
H47A C47 H47B 109.5
C33 C47 H47C 109.5
H47A C47 H47C 109.5
H47B C47 H47C 109.5
C15 C48 H48A 109.5
C15 C48 H48B 109.5
H48A C48 H48B 109.5
C15 C48 H48C 109.5
H48A C48 H48C 109.5
H48B C48 H48C 109.5

loop_
_geom_bond_atom_site_label_1
_geom_bond_atom_site_label_2
_geom_bond_distance
_geom_bond_site_symmetry_2
O1 C11 1.434(5) .
O1 H1 0.8400 .
O2 C26 1.388(5) .
O2 C28 1.419(6) .
O3 C29 1.435(4) .
O3 H3 0.8400 .
O4 C44 1.364(5) .
O4 C46 1.438(6) .
C1 C2 1.192(5) .
C1 C29 1.476(5) .
C2 C3 1.452(6) .
C3 C4 1.307(8) .
C3 C4A 1.325(10) .
C3 C8A 1.428(11) .
C3 C8 1.467(8) .
C4 C5 1.360(9) .
C4 H4 0.9500 .
C5 C6 1.303(8) .
C5 H5 0.9500 .
C7 C8 1.388(9) .
C7 C6 1.416(8) .
C7 H7 0.9500 .
C8 H8 0.9500 .
C4A C5A 1.371(12) .
C4A H4A 0.9500 .
C5A C6 1.405(10) .
C5A H5A 0.9500 .
C7A C6 1.386(11) .
C7A C8A 1.384(13) .
C7A H7A 1.01(3) .
C8A H8A 0.9500 .
F1A F1C 1.74(5) 3_565
C6 C9 1.442(6) .
C9 C10 1.207(6) .
C10 C11 1.479(6) .
C11 C12 1.554(6) .
C11 C15 1.567(6) .
C12 C13 1.555(6) .
C12 H12A 0.9900 .
C12 H12B 0.9900 .
C13 C14 1.532(6) .
C13 H13A 0.9900 .
C13 H13B 0.9900 .
C14 C19 1.526(6) .
C14 C15 1.545(5) .
C14 H14 1.0000 .
C15 C48 1.527(5) .
C15 C16 1.536(5) .
C16 C17 1.537(6) .
C16 H16A 0.9900 .
C16 H16B 0.9900 .
C17 C18 1.534(5) .
C17 H17A 0.9900 .
C17 H17B 0.9900 .
C18 C23 1.537(6) .
C18 C19 1.546(5) .
C18 H18 1.0000 .
C19 C20 1.530(6) .
C19 H19 1.0000 .
C20 C21 1.520(6) .
C20 H20A 0.9900 .
C20 H20B 0.9900 .
C21 C22 1.528(6) .
C21 H21A 0.9900 .
C21 H21B 0.9900 .
C22 C27 1.375(6) .
C22 C23 1.407(6) .
C23 C24 1.399(6) .
C24 C25 1.395(6) .
C24 H24 0.9500 .
C25 C26 1.395(6) .
C25 H25 0.9500 .
C26 C27 1.396(7) .
C27 H27 0.9500 .
C28 H28A 0.9800 .
C28 H28B 0.9800 .
C28 H28C 0.9800 .
C29 C30 1.555(5) .
C29 C33 1.557(5) .
C30 C31 1.551(6) .
C30 H30A 0.9900 .
C30 H30B 0.9900 .
C31 C32 1.538(5) .
C31 H31A 0.9900 .
C31 H31B 0.9900 .
C32 C37 1.531(5) .
C32 C33 1.534(5) .
C32 H32 1.0000 .
C33 C34 1.523(5) .
C33 C47 1.545(5) .
C34 C35 1.544(5) .
C34 H34A 0.9900 .
C34 H34B 0.9900 .
C35 C36 1.539(5) .
C35 H35A 0.9900 .
C35 H35B 0.9900 .
C36 C41 1.531(5) .
C36 C37 1.533(5) .
C36 H36 1.0000 .
C37 C38 1.531(5) .
C37 H37 1.0000 .
C38 C39 1.535(6) .
C38 H38A 0.9900 .
C38 H38B 0.9900 .
C39 C40 1.509(6) .
C39 H39A 0.9900 .
C39 H39B 0.9900 .
C40 C45 1.392(6) .
C40 C41 1.400(5) .
C41 C42 1.391(5) .
C42 C43 1.396(5) .
C42 H42 0.9500 .
C43 C44 1.390(6) .
C43 H43 0.9500 .
C44 C45 1.404(6) .
C45 H45 0.9500 .
C46 H46A 0.9800 .
C46 H46B 0.9800 .
C46 H46C 0.9800 .
C47 H47A 0.9800 .
C47 H47B 0.9800 .
C47 H47C 0.9800 .
C48 H48A 0.9800 .
C48 H48B 0.9800 .
C48 H48C 0.9800 .
